data_7202387
loop_
_publ_author_name
'Klap\"otke, Thomas M.'
'Mayer, Peter'
'Stierstorfer, J\"org'
'Weigand, Jan J.'

_publ_section_title
;
 Bistetrazolylamines---synthesis and characterization
;
_journal_issue 43
_journal_name_full 'Journal of Materials Chemistry'
_journal_page_first 5248
_journal_paper_doi 10.1039/b811273h
_journal_volume 18
_journal_year 2008
_chemical_formula_moiety 'C4 H7 N9'
_chemical_formula_sum 'C4 H7 N9'
_chemical_formula_weight 181.19
_chemical_name_common Bis-(2-methyl-tetrazolyl)amine
_chemical_name_systematic Bis-(2-methyl-tetrazolyl)amine
_space_group_IT_number 14
_symmetry_cell_setting monoclinic
_symmetry_Int_Tables_number 14
_symmetry_space_group_name_Hall '-P 2ybc'
_symmetry_space_group_name_H-M 'P 1 21/c 1'
_atom_sites_solution_hydrogens geom
_atom_sites_solution_primary direct
_atom_sites_solution_secondary difmap
_audit_creation_date 19-Oct-05
_audit_creation_method SHELXL-97
_cell_angle_alpha 90.00
_cell_angle_beta 94.74(3)
_cell_angle_gamma 90.00
_cell_formula_units_Z 4
_cell_length_a 10.279(2)
_cell_length_b 11.338(2)
_cell_length_c 6.7720(14)
_cell_measurement_reflns_used 1885
_cell_measurement_temperature 200(2)
_cell_measurement_theta_max 27.485
_cell_measurement_theta_min 3.134
_cell_volume 786.5(3)
_computing_cell_refinement 'HKL Scalepack (Otwinowski & Minor 1997)'
_computing_data_reduction 'HKL Denzo and Scalepack (Otwinowski & Minor 1997)'
_computing_molecular_graphics
;
'ORTEP (M. N. Burnett, C. K. Johnson, ORTEP-III: Oak Ridge Thermal Ellipsoid
;
_computing_publication_material 'PLATON (A. L. Spek, Acta Crystallogr, Sect. A, 1990, 46, C34, 1995 version).'
_computing_structure_refinement 'SHELXL-97 (Sheldrick, 1997)'
_computing_structure_solution SIR-92
_diffrn_ambient_temperature 200
_diffrn_detector_area_resol_mean 9
_diffrn_measured_fraction_theta_full 0.997
_diffrn_measured_fraction_theta_max 0.997
_diffrn_measurement_device 'CCD camera on \k-goniostat'
_diffrn_measurement_device_type KappaCCD
_diffrn_measurement_method omega-scan
_diffrn_orient_matrix_UB_11 0.1336822
_diffrn_orient_matrix_UB_12 -0.0217507
_diffrn_orient_matrix_UB_13 0.0417069
_diffrn_orient_matrix_UB_21 0.0608309
_diffrn_orient_matrix_UB_22 0.0211081
_diffrn_orient_matrix_UB_23 -0.0822828
_diffrn_orient_matrix_UB_31 0.0196029
_diffrn_orient_matrix_UB_32 0.0828276
_diffrn_orient_matrix_UB_33 0.0319216
_diffrn_radiation_collimation 0.5
_diffrn_radiation_monochromator graphite
_diffrn_radiation_source 'fine-focus sealed tube'
_diffrn_radiation_type 'Mo K\a'
_diffrn_radiation_wavelength 0.71073
_diffrn_reflns_av_R_equivalents 0.0227
_diffrn_reflns_av_sigmaI/netI 0.0347
_diffrn_reflns_limit_h_max 13
_diffrn_reflns_limit_h_min -13
_diffrn_reflns_limit_k_max 14
_diffrn_reflns_limit_k_min -14
_diffrn_reflns_limit_l_max 8
_diffrn_reflns_limit_l_min -8
_diffrn_reflns_number 3457
_diffrn_reflns_theta_full 27.49
_diffrn_reflns_theta_max 27.49
_diffrn_reflns_theta_min 3.51
_diffrn_source_current 45
_diffrn_source_power 2.250
_diffrn_source_type 'Spellman generator'
_diffrn_source_voltage 50
_exptl_absorpt_coefficient_mu 0.115
_exptl_absorpt_correction_type none
_exptl_crystal_colour colourless
_exptl_crystal_density_diffrn 1.530
_exptl_crystal_density_method 'not measured'
_exptl_crystal_description block
_exptl_crystal_F_000 376
_exptl_crystal_size_max 0.23
_exptl_crystal_size_mid 0.16
_exptl_crystal_size_min 0.08
_refine_diff_density_max 0.192
_refine_diff_density_min -0.264
_refine_diff_density_rms 0.051
_refine_ls_extinction_method none
_refine_ls_goodness_of_fit_ref 1.139
_refine_ls_hydrogen_treatment refall
_refine_ls_matrix_type full
_refine_ls_number_parameters 146
_refine_ls_number_reflns 1803
_refine_ls_number_restraints 0
_refine_ls_restrained_S_all 1.139
_refine_ls_R_factor_all 0.0573
_refine_ls_R_factor_gt 0.0407
_refine_ls_shift/su_max 0.001
_refine_ls_shift/su_mean 0.000
_refine_ls_structure_factor_coef Fsqd
_refine_ls_weighting_scheme calc
_refine_ls_wR_factor_gt 0.1096
_refine_ls_wR_factor_ref 0.1171
_reflns_number_gt 1383
_reflns_number_total 1803
_reflns_threshold_expression >2sigma(I)
_cod_data_source_file b811273h.txt
_cod_data_source_block jn536
_cod_original_cell_volume 786.6(3)
_cod_original_sg_symbol_H-M P21/c
_cod_database_code 7202387

loop_
_symmetry_equiv_pos_as_xyz
'x, y, z'
'-x, y+1/2, -z+1/2'
'-x, -y, -z'
'x, -y-1/2, z-1/2'

loop_
_atom_site_label
_atom_site_type_symbol
_atom_site_fract_x
_atom_site_fract_y
_atom_site_fract_z
_atom_site_U_iso_or_equiv
_atom_site_adp_type
_atom_site_occupancy
_atom_site_symmetry_multiplicity
_atom_site_calc_flag
_atom_site_refinement_flags
_atom_site_disorder_assembly
_atom_site_disorder_group
N8 N 2.05416(13) 0.82899(13) 0.7507(2) 0.0323(4) Uani 1 1 d . . .
N6 N 2.22311(12) 0.71277(12) 0.8450(2) 0.0273(3) Uani 1 1 d . . .
N7 N 2.09665(13) 0.72062(12) 0.7781(2) 0.0276(3) Uani 1 1 d . . .
N9 N 2.15509(12) 0.89916(12) 0.7989(2) 0.0315(4) Uani 1 1 d . . .
N3 N 2.62506(12) 0.68561(12) 1.05099(19) 0.0278(3) Uani 1 1 d . . .
N2 N 2.49909(12) 0.69469(12) 0.9803(2) 0.0272(3) Uani 1 1 d . . .
C1 C 2.48470(14) 0.81120(14) 0.9777(2) 0.0238(3) Uani 1 1 d . . .
N5 N 2.59501(13) 0.86958(12) 1.0425(2) 0.0298(3) Uani 1 1 d . . .
C2 C 2.25481(14) 0.82613(14) 0.8560(2) 0.0241(3) Uani 1 1 d . . .
N4 N 2.68380(13) 0.78653(13) 1.0870(2) 0.0313(4) Uani 1 1 d . . .
N1 N 2.37413(12) 0.87291(13) 0.9185(2) 0.0283(3) Uani 1 1 d . . .
C4 C 2.01231(18) 0.61845(17) 0.7478(3) 0.0348(4) Uani 1 1 d . . .
C3 C 2.69172(19) 0.57250(18) 1.0754(3) 0.0387(5) Uani 1 1 d . . .
H4 H 1.930(2) 0.647(2) 0.686(3) 0.055(6) Uiso 1 1 d . . .
H7 H 2.3771(17) 0.953(2) 0.929(2) 0.035(5) Uiso 1 1 d . . .
H1 H 2.633(2) 0.518(2) 1.118(3) 0.068(8) Uiso 1 1 d . . .
H6 H 2.052(2) 0.561(2) 0.664(3) 0.055(6) Uiso 1 1 d . . .
H5 H 2.002(2) 0.580(2) 0.866(3) 0.053(6) Uiso 1 1 d . . .
H2 H 2.770(3) 0.588(3) 1.159(4) 0.081(8) Uiso 1 1 d . . .
H3 H 2.715(2) 0.544(3) 0.954(4) 0.084(9) Uiso 1 1 d . . .

loop_
_atom_site_aniso_label
_atom_site_aniso_U_11
_atom_site_aniso_U_22
_atom_site_aniso_U_33
_atom_site_aniso_U_23
_atom_site_aniso_U_13
_atom_site_aniso_U_12
N8 0.0251(7) 0.0265(8) 0.0443(8) 0.0015(6) -0.0031(6) 0.0002(6)
N6 0.0219(7) 0.0236(7) 0.0353(7) 0.0006(5) -0.0030(5) -0.0020(5)
N7 0.0233(7) 0.0251(8) 0.0336(7) 0.0015(5) -0.0029(5) -0.0013(5)
N9 0.0256(7) 0.0234(7) 0.0447(8) 0.0014(6) -0.0020(6) -0.0001(6)
N3 0.0251(7) 0.0249(8) 0.0327(7) -0.0019(5) -0.0015(5) 0.0021(5)
N2 0.0237(6) 0.0237(7) 0.0336(7) -0.0010(5) -0.0008(5) 0.0006(5)
C1 0.0242(8) 0.0223(8) 0.0250(8) -0.0003(6) 0.0020(6) -0.0008(6)
N5 0.0237(7) 0.0259(8) 0.0387(8) 0.0001(6) -0.0039(5) -0.0016(6)
C2 0.0223(8) 0.0221(8) 0.0278(8) 0.0003(6) 0.0008(6) 0.0001(6)
N4 0.0262(7) 0.0268(8) 0.0398(8) -0.0013(6) -0.0035(6) -0.0005(6)
N1 0.0238(7) 0.0196(7) 0.0406(8) -0.0007(5) -0.0034(5) -0.0014(5)
C4 0.0296(9) 0.0300(10) 0.0436(11) 0.0004(8) -0.0042(7) -0.0088(8)
C3 0.0352(10) 0.0295(10) 0.0503(12) -0.0022(8) -0.0040(8) 0.0095(8)

loop_
_atom_type_symbol
_atom_type_description
_atom_type_scat_dispersion_real
_atom_type_scat_dispersion_imag
_atom_type_scat_source
C C 0.0033 0.0016 'International Tables Vol C Tables 4.2.6.8 and 6.1.1.4'
H H 0.0000 0.0000 'International Tables Vol C Tables 4.2.6.8 and 6.1.1.4'
N N 0.0061 0.0033 'International Tables Vol C Tables 4.2.6.8 and 6.1.1.4'

loop_
_diffrn_radiation_wavelength_id
0.71073

loop_
_exptl_crystal_face_index_h
_exptl_crystal_face_index_k
_exptl_crystal_face_index_l
_exptl_crystal_face_perp_dist
0 1 0 0.100000
0 -1 0 0.120000
1 0 0 0.050000
-1 0 0 0.050000
0 0 1 0.040000
0 0 -1 0.040000
8 -9 -17 0.080000
-8 9 17 0.080000
1 -1 3 0.070000
-1 1 -3 0.060000

loop_
_geom_angle_atom_site_label_1
_geom_angle_atom_site_label_2
_geom_angle_atom_site_label_3
_geom_angle
_geom_angle_site_symmetry_1
_geom_angle_site_symmetry_3
_geom_angle_publ_flag
N7 N8 N9 106.41(13) . . ?
C2 N6 N7 100.43(13) . . ?
N8 N7 N6 114.28(13) . . ?
N8 N7 C4 122.65(14) . . ?
N6 N7 C4 123.01(14) . . ?
N8 N9 C2 105.22(14) . . ?
N4 N3 N2 114.53(13) . . ?
N4 N3 C3 122.92(14) . . ?
N2 N3 C3 122.48(14) . . ?
C1 N2 N3 100.57(12) . . ?
N2 C1 N5 113.09(13) . . ?
N2 C1 N1 127.00(14) . . ?
N5 C1 N1 119.91(14) . . ?
N4 N5 C1 105.56(13) . . ?
N6 C2 N9 113.66(13) . . ?
N6 C2 N1 126.99(14) . . ?
N9 C2 N1 119.36(14) . . ?
N3 N4 N5 106.25(13) . . ?
C1 N1 C2 126.43(14) . . ?
C1 N1 H7 117.8(11) . . ?
C2 N1 H7 115.7(11) . . ?
N7 C4 H4 106.9(14) . . ?
N7 C4 H6 110.3(13) . . ?
H4 C4 H6 111.1(17) . . ?
N7 C4 H5 111.3(14) . . ?
H4 C4 H5 111.5(17) . . ?
H6 C4 H5 106(2) . . ?
N3 C3 H1 107.7(15) . . ?
N3 C3 H2 105.9(18) . . ?
H1 C3 H2 118(2) . . ?
N3 C3 H3 111.0(17) . . ?
H1 C3 H3 106(2) . . ?
H2 C3 H3 108(2) . . ?

loop_
_geom_bond_atom_site_label_1
_geom_bond_atom_site_label_2
_geom_bond_distance
_geom_bond_site_symmetry_2
_geom_bond_publ_flag
N8 N7 1.312(2) . ?
N8 N9 1.3266(19) . ?
N6 C2 1.327(2) . ?
N6 N7 1.3436(18) . ?
N7 C4 1.451(2) . ?
N9 C2 1.349(2) . ?
N3 N4 1.307(2) . ?
N3 N2 1.3468(18) . ?
N3 C3 1.457(2) . ?
N2 C1 1.329(2) . ?
C1 N5 1.354(2) . ?
C1 N1 1.366(2) . ?
N5 N4 1.329(2) . ?
C2 N1 1.371(2) . ?
N1 H7 0.92(2) . ?
C4 H4 0.97(2) . ?
C4 H6 0.98(2) . ?
C4 H5 0.93(2) . ?
C3 H1 0.93(3) . ?
C3 H2 0.96(3) . ?
C3 H3 0.94(3) . ?

loop_
_geom_contact_atom_site_label_1
_geom_contact_atom_site_label_2
_geom_contact_distance
_geom_contact_site_symmetry_1
_geom_contact_site_symmetry_2
_geom_contact_publ_flag
? ? ? ? ? ?

loop_
_geom_torsion_atom_site_label_1
_geom_torsion_atom_site_label_2
_geom_torsion_atom_site_label_3
_geom_torsion_atom_site_label_4
_geom_torsion
_geom_torsion_site_symmetry_1
_geom_torsion_site_symmetry_2
_geom_torsion_site_symmetry_3
_geom_torsion_site_symmetry_4
_geom_torsion_publ_flag
N9 N8 N7 N6 0.49(17) . . . . ?
N9 N8 N7 C4 177.66(14) . . . . ?
C2 N6 N7 N8 -0.11(17) . . . . ?
C2 N6 N7 C4 -177.28(15) . . . . ?
N7 N8 N9 C2 -0.62(16) . . . . ?
N4 N3 N2 C1 -0.60(17) . . . . ?
C3 N3 N2 C1 -177.62(15) . . . . ?
N3 N2 C1 N5 0.08(16) . . . . ?
N3 N2 C1 N1 -179.89(15) . . . . ?
N2 C1 N5 N4 0.43(18) . . . . ?
N1 C1 N5 N4 -179.60(14) . . . . ?
N7 N6 C2 N9 -0.31(17) . . . . ?
N7 N6 C2 N1 179.24(15) . . . . ?
N8 N9 C2 N6 0.61(17) . . . . ?
N8 N9 C2 N1 -178.98(14) . . . . ?
N2 N3 N4 N5 0.89(18) . . . . ?
C3 N3 N4 N5 177.90(15) . . . . ?
C1 N5 N4 N3 -0.76(17) . . . . ?
N2 C1 N1 C2 2.2(3) . . . . ?
N5 C1 N1 C2 -177.73(14) . . . . ?
N6 C2 N1 C1 1.6(3) . . . . ?
N9 C2 N1 C1 -178.88(14) . . . . ?

loop_
_cod_related_entry_id
_cod_related_entry_database
_cod_related_entry_code
1 ChemSpider 2125564
